data_7246363
loop_
_publ_author_name
'Vakil, Farhat'
'Ahmad, M. Shahwaz'
'Kumar, Manjeet'
'Ansari, Azaj'
'Shahid, M.'
'Ahmad, Musheer'

_publ_section_title
;
 Fabrication of a Cd(ii) metal--organic framework as a dual functional
 material: efficient iodine capture and selective adsorption of a cationic
 dye
;
_journal_issue 15
_journal_name_full CrystEngComm
_journal_page_first 2280
_journal_page_last 2297
_journal_paper_doi 10.1039/D3CE00048F
_journal_volume 25
_journal_year 2023
_chemical_formula_moiety 'C9 H11 Cd N4 O3'
_chemical_formula_sum 'C9 H11 Cd N4 O3'
_chemical_formula_weight 335.624
_space_group_crystal_system monoclinic
_space_group_IT_number 14
_space_group_name_Hall '-P 2ybc'
_space_group_name_H-M_alt 'P 1 21/c 1'
_symmetry_Int_Tables_number 14
_atom_sites_solution_primary iterative
_audit_creation_date 2021-03-15
_audit_creation_method
;
Olex2 1.3
(compiled 2020.11.12 svn.r5f609507 for OlexSys, GUI svn.r6272)
;
_audit_update_record
;
2023-02-19 deposited with the CCDC.	2023-03-03 downloaded from the CCDC.
;
_cell_angle_alpha 90
_cell_angle_beta 95.9776(16)
_cell_angle_gamma 90
_cell_formula_units_Z 4
_cell_length_a 14.1240(2)
_cell_length_b 9.70051(18)
_cell_length_c 9.58350(16)
_cell_measurement_reflns_used 1241
_cell_measurement_temperature 293(2)
_cell_measurement_theta_max 22.07
_cell_measurement_theta_min 2.71
_cell_volume 1305.90(4)
_computing_molecular_graphics 'Olex2 1.3 (Dolomanov et al., 2009)'
_computing_publication_material 'Olex2 1.3 (Dolomanov et al., 2009)'
_computing_structure_refinement 'olex2.refine 1.3 (Bourhis et al., 2015)'
_computing_structure_solution 'olex2.solve 1.3 (Bourhis et al., 2015)'
_diffrn_ambient_temperature 293(2)
_diffrn_measured_fraction_theta_full 0.9996
_diffrn_measured_fraction_theta_max 0.9699
_diffrn_measurement_device_type 'Bruker APEX-II CCD'
_diffrn_measurement_method '\f and \w scans'
_diffrn_radiation_type 'Mo K\a'
_diffrn_radiation_wavelength 0.71073
_diffrn_reflns_av_R_equivalents 0.0335
_diffrn_reflns_av_unetI/netI 0.0147
_diffrn_reflns_Laue_measured_fraction_full 0.9996
_diffrn_reflns_Laue_measured_fraction_max 0.9699
_diffrn_reflns_limit_h_max 18
_diffrn_reflns_limit_h_min -18
_diffrn_reflns_limit_k_max 12
_diffrn_reflns_limit_k_min -12
_diffrn_reflns_limit_l_max 12
_diffrn_reflns_limit_l_min -12
_diffrn_reflns_number 36710
_diffrn_reflns_point_group_measured_fraction_full 0.9996
_diffrn_reflns_point_group_measured_fraction_max 0.9699
_diffrn_reflns_theta_full 25.2417
_diffrn_reflns_theta_max 27.44
_diffrn_reflns_theta_min 2.55
_exptl_absorpt_coefficient_mu 1.674
_exptl_absorpt_correction_T_max 0.778
_exptl_absorpt_correction_T_min 0.624
_exptl_absorpt_correction_type multi-scan
_exptl_absorpt_process_details
;
SADABS-2016/2 (Bruker,2016/2) was used for absorption correction.
wR2(int) was 0.1618 before and 0.0622 after correction.
The Ratio of minimum to maximum transmission is 0.8459.
The \l/2 correction factor is Not present.
;
_exptl_crystal_colour colourless
_exptl_crystal_colour_primary colourless
_exptl_crystal_density_diffrn 1.707
_exptl_crystal_description block
_exptl_crystal_F_000 657.082
_exptl_crystal_size_max 0.39
_exptl_crystal_size_mid 0.24
_exptl_crystal_size_min 0.15
_refine_diff_density_max 0.7257
_refine_diff_density_min -0.5930
_refine_diff_density_rms 0.0804
_refine_ls_d_res_high 0.7712
_refine_ls_d_res_low 7.9802
_refine_ls_goodness_of_fit_ref 1.0476
_refine_ls_hydrogen_treatment mixed
_refine_ls_matrix_type full
_refine_ls_number_constraints 17
_refine_ls_number_parameters 159
_refine_ls_number_reflns 2896
_refine_ls_number_restraints 0
_refine_ls_restrained_S_all 1.0476
_refine_ls_R_factor_all 0.0312
_refine_ls_R_factor_gt 0.0250
_refine_ls_shift/su_max 0.0005
_refine_ls_shift/su_mean 0.0002
_refine_ls_structure_factor_coef Fsqd
_refine_ls_weighting_details 'w=1/[\s^2^(Fo^2^)+(0.0385P)^2^+0.7889P] where P=(Fo^2^+2Fc^2^)/3'
_refine_ls_weighting_scheme calc
_refine_ls_wR_factor_gt 0.0654
_refine_ls_wR_factor_ref 0.0704
_reflns_Friedel_coverage 0.0
_reflns_limit_h_max 18
_reflns_limit_h_min -18
_reflns_limit_k_max 12
_reflns_limit_k_min 0
_reflns_limit_l_max 12
_reflns_limit_l_min 0
_reflns_number_gt 2475
_reflns_number_total 2896
_reflns_threshold_expression I>=2u(I)
_cod_data_source_file d3ce00048f2.cif
_cod_data_source_block fv43
_cod_depositor_comments 'Adding full bibliography for 7246363.cif.'
_cod_original_cell_volume 1305.89(4)
_cod_database_code 7246363
_olex2_refinement_description
;
1. Fixed Uiso
 At 1.2 times of:
  All C(H) groups
 At 1.5 times of:
  All C(H,H,H) groups
2.a Aromatic/amide H refined with riding coordinates:
 C1(H1), C2(H2), C6(H6), C7(H7)
2.b Idealised Me refined as rotating group:
 C8(H8a,H8b,H8c), C9(H9a,H9b,H9c)
;
_olex2_submission_special_instructions 'No special instructions were received'

loop_
_space_group_symop_id
_space_group_symop_operation_xyz
1 x,y,z
2 -x,y+1/2,-z+1/2
3 -x,-y,-z
4 x,-y-1/2,z-1/2

loop_
_atom_site_label
_atom_site_type_symbol
_atom_site_fract_x
_atom_site_fract_y
_atom_site_fract_z
_atom_site_U_iso_or_equiv
_atom_site_adp_type
_atom_site_occupancy
_atom_site_refinement_flags_posn
Cd1 Cd 0.373525(12) 0.52680(2) 0.855573(19) 0.04083(9) Uani 1.000000 .
O1 O 0.24617(16) 0.4190(3) 0.9435(3) 0.0774(7) Uani 1.000000 .
O2 O 0.21764(15) 0.6298(3) 0.8685(3) 0.0713(7) Uani 1.000000 .
O3 O 0.31567(19) 0.4293(3) 0.6326(3) 0.0812(8) Uani 1.000000 .
N1 N 0.49056(16) 0.3714(3) 0.8479(2) 0.0496(5) Uani 1.000000 .
N2 N 0.57258(16) 0.3633(3) 0.9365(2) 0.0500(6) Uani 1.000000 .
N3 N 0.57843(16) 0.2049(3) 0.7711(2) 0.0525(6) Uani 1.000000 .
N4 N 0.2251(4) 0.4580(4) 0.4295(4) 0.0966(13) Uani 1.000000 .
C1 C 0.4983(2) 0.2768(3) 0.7516(3) 0.0570(8) Uani 1.000000 .
H1 H 0.4519(2) 0.2617(3) 0.6768(3) 0.0684(9) Uiso 1.000000 R
C2 C 0.6217(2) 0.2628(3) 0.8869(3) 0.0587(8) Uani 1.000000 .
H2 H 0.6810(2) 0.2347(3) 0.9286(3) 0.0704(10) Uiso 1.000000 R
C3 C 0.1924(2) 0.5205(4) 0.9204(4) 0.0610(9) Uani 1.000000 .
C4 C 0.0918(2) 0.5100(4) 0.9612(4) 0.0567(8) Uani 1.000000 .
C5 C 0.0346(3) 0.6228(5) 0.9581(5) 0.0809(12) Uani 1.000000 .
C6 C 0.0573(2) 0.3870(4) 1.0024(5) 0.0810(11) Uani 1.000000 .
H6 H 0.0955(2) 0.3088(4) 1.0042(5) 0.0971(14) Uiso 1.000000 R
C7 C 0.2431(4) 0.4572(5) 0.5641(5) 0.0911(13) Uani 1.000000 .
H7 H 0.1927(4) 0.4816(5) 0.6143(5) 0.1094(16) Uiso 1.000000 R
C8 C 0.2945(7) 0.4246(10) 0.3408(7) 0.179(3) Uani 1.000000 .
H8a H 0.348(2) 0.486(5) 0.358(6) 0.269(5) Uiso 1.000000 GR
H8b H 0.316(4) 0.332(3) 0.359(6) 0.269(5) Uiso 1.000000 GR
H8c H 0.2679(17) 0.433(8) 0.2448(7) 0.269(5) Uiso 1.000000 GR
C9 C 0.1322(8) 0.4934(10) 0.3647(11) 0.233(6) Uani 1.000000 .
H9a H 0.0864(12) 0.429(6) 0.394(7) 0.350(9) Uiso 1.000000 GR
H9b H 0.116(3) 0.585(4) 0.392(8) 0.350(9) Uiso 1.000000 GR
H9c H 0.1318(19) 0.490(9) 0.2646(11) 0.350(9) Uiso 1.000000 GR
H5 H 0.058(3) 0.702(5) 0.938(4) 0.0971(14) Uiso 1.000000 R

loop_
_atom_site_aniso_label
_atom_site_aniso_U_11
_atom_site_aniso_U_22
_atom_site_aniso_U_33
_atom_site_aniso_U_12
_atom_site_aniso_U_13
_atom_site_aniso_U_23
Cd1 0.03324(12) 0.05068(14) 0.03972(12) 0.00016(7) 0.00929(8) 0.00096(8)
O1 0.0440(12) 0.0940(18) 0.0984(19) 0.0005(13) 0.0272(12) 0.0036(16)
O2 0.0436(11) 0.0942(18) 0.0793(16) -0.0086(12) 0.0213(11) 0.0052(14)
O3 0.0690(15) 0.104(2) 0.0657(15) 0.0070(15) -0.0145(13) -0.0222(15)
N1 0.0405(11) 0.0629(15) 0.0459(12) 0.0085(11) 0.0065(9) -0.0089(11)
N2 0.0456(12) 0.0622(15) 0.0417(11) 0.0087(11) 0.0030(9) -0.0054(11)
N3 0.0457(12) 0.0667(16) 0.0456(12) 0.0102(11) 0.0074(10) -0.0108(11)
N4 0.143(4) 0.088(3) 0.0542(19) 0.003(2) -0.014(2) -0.0009(17)
C1 0.0477(16) 0.072(2) 0.0499(16) 0.0110(14) 0.0000(13) -0.0165(15)
C2 0.0510(17) 0.072(2) 0.0510(16) 0.0172(15) -0.0027(13) -0.0138(15)
C3 0.0361(15) 0.096(3) 0.0523(18) -0.0111(16) 0.0121(13) -0.0114(17)
C4 0.0341(14) 0.085(2) 0.0529(18) -0.0076(14) 0.0125(13) -0.0083(15)
C5 0.0517(19) 0.081(3) 0.115(3) -0.0080(18) 0.032(2) 0.008(2)
C6 0.0461(17) 0.082(3) 0.119(3) 0.0013(17) 0.030(2) 0.002(2)
C7 0.095(3) 0.105(4) 0.072(3) -0.009(3) 0.002(2) -0.008(2)
C8 0.240(10) 0.205(8) 0.105(5) 0.003(8) 0.070(6) -0.009(6)
C9 0.258(12) 0.244(11) 0.171(9) 0.102(9) -0.103(9) -0.027(7)

loop_
_atom_type_symbol
_atom_type_scat_dispersion_real
_atom_type_scat_dispersion_imag
_atom_type_scat_Cromer_Mann_a1
_atom_type_scat_Cromer_Mann_a2
_atom_type_scat_Cromer_Mann_a3
_atom_type_scat_Cromer_Mann_a4
_atom_type_scat_Cromer_Mann_b1
_atom_type_scat_Cromer_Mann_b2
_atom_type_scat_Cromer_Mann_b3
_atom_type_scat_Cromer_Mann_b4
_atom_type_scat_Cromer_Mann_c
_atom_type_scat_source
_atom_type_scat_dispersion_source
H 0.00000 0.00000 0.49300 0.32291 0.14019 0.04081 10.51090 26.12570 3.14236 57.79970 0.0030380000826 'International Tables Volume C Table 6.1.1.4 (pp. 500-502)' 'Henke, Gullikson and Davis, At. Data and Nucl. Data Tables, 1993, 54, 2'
C 0.00347 0.00161 2.31000 1.02000 1.58860 0.86500 20.84390 10.20750 0.56870 51.65120 0.215599998832 'International Tables Volume C Table 6.1.1.4 (pp. 500-502)' 'Henke, Gullikson and Davis, At. Data and Nucl. Data Tables, 1993, 54, 2'
Cd -0.80532 1.22853 19.22140 17.64440 4.46100 1.60290 0.59460 6.90890 24.70080 87.48250 5.06939983368 'International Tables Volume C Table 6.1.1.4 (pp. 500-502)' 'Henke, Gullikson and Davis, At. Data and Nucl. Data Tables, 1993, 54, 2'
O 0.01158 0.00611 3.04850 2.28680 1.54630 0.86700 13.27710 5.70110 0.32390 32.90890 0.250800013542 'International Tables Volume C Table 6.1.1.4 (pp. 500-502)' 'Henke, Gullikson and Davis, At. Data and Nucl. Data Tables, 1993, 54, 2'
N 0.00653 0.00323 12.21260 3.13220 2.01250 1.16630 0.00570 9.89330 28.99750 0.58260 -11.5290002823 'International Tables Volume C Table 6.1.1.4 (pp. 500-502)' 'Henke, Gullikson and Davis, At. Data and Nucl. Data Tables, 1993, 54, 2'

loop_
_geom_angle_atom_site_label_1
_geom_angle_atom_site_label_2
_geom_angle_atom_site_label_3
_geom_angle
_geom_angle_site_symmetry_1
_geom_angle_site_symmetry_3
_geom_angle_publ_flag
O2 Cd1 O1 54.91(9) . . ?
O3 Cd1 O1 86.59(10) . . ?
O3 Cd1 O2 88.94(9) . . ?
N1 Cd1 O1 108.16(10) . . ?
N1 Cd1 O2 162.05(9) . . ?
N1 Cd1 O3 83.67(9) . . ?
N2 Cd1 O1 95.34(9) 3_667 . ?
N2 Cd1 O2 89.14(8) 3_667 . ?
N2 Cd1 O3 175.82(10) 3_667 . ?
N2 Cd1 N1 99.22(8) 3_667 . ?
N3 Cd1 O1 146.17(9) 2_656 . ?
N3 Cd1 O2 92.14(9) 2_656 . ?
N3 Cd1 O3 85.19(10) 2_656 . ?
N3 Cd1 N1 103.46(9) 2_656 . ?
N3 Cd1 N2 91.17(9) 2_656 3_667 ?
C3 Cd1 O1 27.55(11) . . ?
C3 Cd1 O2 27.37(10) . . ?
C3 Cd1 O3 87.31(10) . . ?
C3 Cd1 N1 135.43(11) . . ?
C3 Cd1 N2 92.69(9) . 3_667 ?
C3 Cd1 N3 119.17(11) . 2_656 ?
C3 O1 Cd1 93.5(2) . . ?
C3 O2 Cd1 88.2(2) . . ?
C7 O3 Cd1 126.5(3) . . ?
N2 N1 Cd1 126.74(17) . . ?
C1 N1 Cd1 127.41(18) . . ?
C1 N1 N2 105.7(2) . . ?
N1 N2 Cd1 133.62(17) . 3_667 ?
C2 N2 Cd1 120.90(18) . 3_667 ?
C2 N2 N1 105.3(2) . . ?
C1 N3 Cd1 128.79(19) . 2_646 ?
C2 N3 Cd1 129.24(19) . 2_646 ?
C2 N3 C1 101.9(2) . . ?
C8 N4 C7 121.9(6) . . ?
C9 N4 C7 120.7(7) . . ?
C9 N4 C8 117.3(7) . . ?
N3 C1 N1 113.6(2) . . ?
H1 C1 N1 123.22(15) . . ?
H1 C1 N3 123.22(16) . . ?
N3 C2 N2 113.5(2) . . ?
H2 C2 N2 123.23(16) . . ?
H2 C2 N3 123.23(16) . . ?
O1 C3 Cd1 58.98(16) . . ?
O2 C3 Cd1 64.46(16) . . ?
O2 C3 O1 123.4(3) . . ?
C4 C3 Cd1 177.0(3) . . ?
C4 C3 O1 118.1(3) . . ?
C4 C3 O2 118.5(3) . . ?
C5 C4 C3 120.8(3) . . ?
C6 C4 C3 120.4(3) . . ?
C6 C4 C5 118.8(3) . . ?
C6 C5 C4 120.5(4) 3_567 . ?
H5 C5 C4 118(3) . . ?
H5 C5 C6 121(3) . 3_567 ?
C5 C6 C4 120.7(4) 3_567 . ?
H6 C6 C4 119.7(2) . . ?
H6 C6 C5 119.7(3) . 3_567 ?
N4 C7 O3 128.5(5) . . ?
H7 C7 O3 115.7(3) . . ?
H7 C7 N4 115.7(3) . . ?
H8a C8 N4 109.5 . . ?
H8b C8 N4 109.5 . . ?
H8b C8 H8a 109.5 . . ?
H8c C8 N4 109.5 . . ?
H8c C8 H8a 109.5 . . ?
H8c C8 H8b 109.5 . . ?
H9a C9 N4 109.5 . . ?
H9b C9 N4 109.5 . . ?
H9b C9 H9a 109.5 . . ?
H9c C9 N4 109.5 . . ?
H9c C9 H9a 109.5 . . ?
H9c C9 H9b 109.5 . . ?

loop_
_geom_bond_atom_site_label_1
_geom_bond_atom_site_label_2
_geom_bond_distance
_geom_bond_site_symmetry_2
_geom_bond_publ_flag
Cd1 O1 2.314(2) . ?
Cd1 O2 2.433(2) . ?
Cd1 O3 2.401(2) . ?
Cd1 N1 2.244(2) . ?
Cd1 N2 2.318(2) 3_667 ?
Cd1 N3 2.256(2) 2_656 ?
Cd1 C3 2.695(3) . ?
O1 C3 1.249(5) . ?
O2 C3 1.240(4) . ?
O3 C7 1.189(5) . ?
N1 N2 1.365(3) . ?
N1 C1 1.314(3) . ?
N2 C2 1.314(4) . ?
N3 C1 1.326(3) . ?
N3 C2 1.334(4) . ?
N4 C7 1.288(6) . ?
N4 C8 1.400(8) . ?
N4 C9 1.434(10) . ?
C1 H1 0.9300 . ?
C2 H2 0.9300 . ?
C3 C4 1.517(4) . ?
C4 C5 1.359(6) . ?
C4 C6 1.363(5) . ?
C5 C6 1.392(5) 3_567 ?
C5 H5 0.87(5) . ?
C6 H6 0.9300 . ?
C7 H7 0.9300 . ?
C8 H8a 0.9600 . ?
C8 H8b 0.9600 . ?
C8 H8c 0.9600 . ?
C9 H9a 0.9600 . ?
C9 H9b 0.9600 . ?
C9 H9c 0.9600 . ?

loop_
_geom_torsion_atom_site_label_1
_geom_torsion_atom_site_label_2
_geom_torsion_atom_site_label_3
_geom_torsion_atom_site_label_4
_geom_torsion
_geom_torsion_site_symmetry_1
_geom_torsion_site_symmetry_2
_geom_torsion_site_symmetry_3
_geom_torsion_site_symmetry_4
_geom_torsion_publ_flag
Cd1 O1 C3 O2 -0.7(2) . . . . ?
Cd1 O1 C3 C4 -179.31(16) . . . . ?
Cd1 O2 C3 O1 0.7(2) . . . . ?
Cd1 O2 C3 C4 179.27(16) . . . . ?
Cd1 O3 C7 N4 147.6(4) . . . . ?
Cd1 N1 N2 Cd1 9.1(3) . . . 3_667 ?
Cd1 N1 N2 C2 -176.2(3) . . . . ?
Cd1 N1 C1 N3 176.3(3) . . . . ?
Cd1 N2 N1 Cd1 9.1(3) 3_667 . . . ?
Cd1 N2 N1 C1 -175.7(3) 3_667 . . . ?
Cd1 N2 C2 N3 176.2(2) 3_667 . . . ?
Cd1 N3 C1 N1 177.6(3) 2_646 . . . ?
Cd1 N3 C2 N2 -178.3(3) 2_646 . . . ?
O1 C3 C4 C5 170.2(4) . . . . ?
O1 C3 C4 C6 -9.4(4) . . . . ?
O2 C3 C4 C5 -8.4(4) . . . . ?
O2 C3 C4 C6 172.0(4) . . . . ?
O3 C7 N4 C8 -0.5(8) . . . . ?
O3 C7 N4 C9 179.3(7) . . . . ?
N1 N2 C2 N3 0.6(3) . . . . ?
N1 C1 N3 C2 -0.8(3) . . . . ?
N2 C2 N3 C1 0.0(3) . . . . ?
C3 C4 C5 C6 -179.1(4) . . . 3_567 ?
C3 C4 C6 C5 179.1(4) . . . 3_567 ?
C4 C5 C6 C4 -0.6(5) . . 3_567 3_567 ?
C4 C6 C5 C4 0.6(5) . . 3_567 3_567 ?
